data_4075715
loop_
_publ_author_name
'Tang, Yongjun'
'Zakharov, Lev N.'
'Rheingold, Arnold L.'
'Kemp, Richard A.'

_publ_section_title
;
 Synthesis and Structural Characterization of Magnesium Amide Complexes
 Containing &#x2212;N[(R)(SiMe3)] Ligands
;
_journal_issue 5
_journal_name_full Organometallics
_journal_page_first 836
_journal_paper_doi 10.1021/om049203c
_journal_volume 24
_journal_year 2005
_chemical_formula_sum 'C32 H60 Mg N6 Si2'
_chemical_formula_weight 609.35
_chemical_name_systematic
; 
 ? 
;
_space_group_IT_number 15
_symmetry_cell_setting monoclinic
_symmetry_space_group_name_Hall '-C 2yc'
_symmetry_space_group_name_H-M 'C 1 2/c 1'
_atom_sites_solution_hydrogens geom
_atom_sites_solution_primary direct
_atom_sites_solution_secondary difmap
_audit_creation_method SHELXL-97
_cell_angle_alpha 90.00
_cell_angle_beta 94.469(3)
_cell_angle_gamma 90.00
_cell_formula_units_Z 4
_cell_length_a 10.4814(19)
_cell_length_b 18.532(3)
_cell_length_c 18.641(3)
_cell_measurement_reflns_used 4796
_cell_measurement_temperature 100(2)
_cell_measurement_theta_max 27.44
_cell_measurement_theta_min 2.19
_cell_volume 3609.8(11)
_computing_cell_refinement 'Bruker SMART'
_computing_data_collection 'Bruker SMART'
_computing_data_reduction 'Bruker SAINT'
_computing_molecular_graphics 'Bruker SHELXTL'
_computing_publication_material 'Bruker SHELXTL'
_computing_structure_refinement 'SHELXL-97 (Sheldrick, 1997)'
_computing_structure_solution 'SHELXS-97 (Sheldrick, 1990)'
_diffrn_ambient_temperature 100(2)
_diffrn_measured_fraction_theta_full 0.945
_diffrn_measured_fraction_theta_max 0.945
_diffrn_measurement_device_type 'CCD area detector'
_diffrn_measurement_method 'phi and omega scans'
_diffrn_radiation_monochromator graphite
_diffrn_radiation_source 'fine-focus sealed tube'
_diffrn_radiation_type MoK\a
_diffrn_radiation_wavelength 0.71073
_diffrn_reflns_av_R_equivalents 0.0306
_diffrn_reflns_av_sigmaI/netI 0.0483
_diffrn_reflns_limit_h_max 11
_diffrn_reflns_limit_h_min -12
_diffrn_reflns_limit_k_max 9
_diffrn_reflns_limit_k_min -24
_diffrn_reflns_limit_l_max 23
_diffrn_reflns_limit_l_min -23
_diffrn_reflns_number 8554
_diffrn_reflns_theta_full 27.51
_diffrn_reflns_theta_max 27.51
_diffrn_reflns_theta_min 2.19
_exptl_absorpt_coefficient_mu 0.145
_exptl_absorpt_correction_T_max 1.000
_exptl_absorpt_correction_T_min 0.776
_exptl_absorpt_correction_type multi-scan
_exptl_absorpt_process_details SADABS
_exptl_crystal_colour Colorless
_exptl_crystal_density_diffrn 1.121
_exptl_crystal_density_meas 0
_exptl_crystal_density_method 'not measured'
_exptl_crystal_description Block
_exptl_crystal_F_000 1336
_exptl_crystal_size_max 0.35
_exptl_crystal_size_mid 0.32
_exptl_crystal_size_min 0.15
_refine_diff_density_max 0.487
_refine_diff_density_min -0.294
_refine_diff_density_rms 0.058
_refine_ls_extinction_method none
_refine_ls_goodness_of_fit_ref 1.060
_refine_ls_hydrogen_treatment mixed
_refine_ls_matrix_type full
_refine_ls_number_parameters 306
_refine_ls_number_reflns 3928
_refine_ls_number_restraints 0
_refine_ls_restrained_S_all 1.060
_refine_ls_R_factor_all 0.0558
_refine_ls_R_factor_gt 0.0429
_refine_ls_shift/su_max 0.002
_refine_ls_shift/su_mean 0.000
_refine_ls_structure_factor_coef Fsqd
_refine_ls_weighting_details 'calc w=1/[\s^2^(Fo^2^)+(0.0613P)^2^+1.5135P] where P=(Fo^2^+2Fc^2^)/3'
_refine_ls_weighting_scheme calc
_refine_ls_wR_factor_gt 0.1101
_refine_ls_wR_factor_ref 0.1181
_reflns_number_gt 3144
_reflns_number_total 3928
_reflns_threshold_expression >2sigma(I)
_cod_data_source_file om049203csi20041216_122428.cif
_cod_data_source_block Compound_7
_cod_depositor_comments
;
The following automatic conversions were performed:

'_symmetry_cell_setting' value 'Monoclinic' changed to 'monoclinic'
according to /home/saulius/struct/CIF-dictionaries/cif_core.dic
dictionary named 'cif_core.dic' version 2.4.1 from
2010-06-29.

'_exptl_absorpt_correction_type' value 'Multi-scan'
changed to 'multi-scan' according to
/home/saulius/struct/CIF-dictionaries/cif_core.dic dictionary named
'cif_core.dic' version 2.4.1 from 2010-06-29.

Automatic conversion script
Id: cif_fix_values 1715 2011-07-08 13:25:40Z adriana 
;
_cod_original_sg_symbol_H-M C2/c
_cod_database_code 4075715

loop_
_symmetry_equiv_pos_as_xyz
'x, y, z'
'-x, y, -z+1/2'
'x+1/2, y+1/2, z'
'-x+1/2, y+1/2, -z+1/2'
'-x, -y, -z'
'x, -y, z-1/2'
'-x+1/2, -y+1/2, -z'
'x+1/2, -y+1/2, z-1/2'

loop_
_atom_site_label
_atom_site_type_symbol
_atom_site_fract_x
_atom_site_fract_y
_atom_site_fract_z
_atom_site_U_iso_or_equiv
_atom_site_adp_type
_atom_site_occupancy
_atom_site_symmetry_multiplicity
_atom_site_calc_flag
_atom_site_refinement_flags
Mg1 Mg 0.5000 0.11826(4) 0.2500 0.02104(19) Uani 1 2 d S
Si1 Si 0.28582(5) -0.00449(2) 0.21518(2) 0.02298(14) Uani 1 1 d .
N1 N 0.33436(13) 0.06679(7) 0.26775(6) 0.0226(3) Uani 1 1 d .
N2 N 0.57063(13) 0.19944(7) 0.32850(7) 0.0235(3) Uani 1 1 d .
N3 N 0.74954(14) 0.36378(7) 0.45470(7) 0.0268(3) Uani 1 1 d .
C1 C 0.50816(17) 0.25944(9) 0.34677(9) 0.0260(4) Uani 1 1 d .
C2 C 0.56087(17) 0.31352(9) 0.38970(8) 0.0260(4) Uani 1 1 d .
C3 C 0.69044(16) 0.30970(8) 0.41584(8) 0.0231(3) Uani 1 1 d .
C4 C 0.75550(17) 0.24654(9) 0.39808(8) 0.0232(3) Uani 1 1 d .
C5 C 0.69307(16) 0.19476(9) 0.35608(8) 0.0233(3) Uani 1 1 d .
C6 C 0.6773(2) 0.42693(10) 0.47306(10) 0.0350(4) Uani 1 1 d .
C7 C 0.88724(18) 0.36277(11) 0.47064(9) 0.0305(4) Uani 1 1 d .
C8 C 0.24637(16) 0.08914(9) 0.32175(8) 0.0238(3) Uani 1 1 d .
C9 C 0.31485(17) 0.09649(9) 0.39747(8) 0.0257(4) Uani 1 1 d .
C10 C 0.22748(19) 0.12501(10) 0.45345(9) 0.0307(4) Uani 1 1 d .
C11 C 0.16545(19) 0.19650(10) 0.43000(9) 0.0306(4) Uani 1 1 d .
C12 C 0.09076(18) 0.18801(10) 0.35683(9) 0.0293(4) Uani 1 1 d .
C13 C 0.17595(17) 0.15929(9) 0.30062(8) 0.0260(4) Uani 1 1 d .
C14 C 0.2822(3) -0.09358(11) 0.26305(11) 0.0435(5) Uani 1 1 d .
C15 C 0.11999(19) 0.00476(11) 0.16880(11) 0.0344(4) Uani 1 1 d .
C16 C 0.39418(19) -0.01477(11) 0.14055(9) 0.0303(4) Uani 1 1 d .
H1 H 0.4238(19) 0.2637(10) 0.3287(10) 0.027(5) Uiso 1 1 d .
H2 H 0.5115(19) 0.3531(11) 0.3985(10) 0.031(5) Uiso 1 1 d .
H4 H 0.8394(19) 0.2396(9) 0.4116(9) 0.022(4) Uiso 1 1 d .
H5 H 0.7412(18) 0.1520(10) 0.3450(9) 0.027(5) Uiso 1 1 d .
H6A H 0.602(2) 0.4131(12) 0.4951(12) 0.045(6) Uiso 1 1 d .
H6B H 0.645(2) 0.4549(11) 0.4284(12) 0.041(5) Uiso 1 1 d .
H6C H 0.731(2) 0.4577(11) 0.5046(11) 0.042(6) Uiso 1 1 d .
H7A H 0.916(2) 0.4061(13) 0.4885(13) 0.052(6) Uiso 1 1 d .
H7B H 0.9317(19) 0.3556(10) 0.4286(11) 0.033(5) Uiso 1 1 d .
H7C H 0.916(2) 0.3253(11) 0.5015(12) 0.038(5) Uiso 1 1 d .
H8 H 0.1758(19) 0.0517(11) 0.3263(10) 0.035(5) Uiso 1 1 d .
H9A H 0.3894(17) 0.1300(10) 0.3958(9) 0.022(4) Uiso 1 1 d .
H9B H 0.3533(19) 0.0507(11) 0.4123(10) 0.034(5) Uiso 1 1 d .
H10A H 0.2771(19) 0.1293(10) 0.5014(11) 0.037(5) Uiso 1 1 d .
H10B H 0.1603(19) 0.0894(10) 0.4610(10) 0.032(5) Uiso 1 1 d .
H11A H 0.1051(19) 0.2147(10) 0.4650(11) 0.037(5) Uiso 1 1 d .
H11B H 0.2343(17) 0.2342(10) 0.4292(9) 0.023(4) Uiso 1 1 d .
H12A H 0.0198(19) 0.1547(10) 0.3629(10) 0.030(5) Uiso 1 1 d .
H12B H 0.0524(19) 0.2340(11) 0.3395(10) 0.037(5) Uiso 1 1 d .
H13A H 0.1263(19) 0.1526(10) 0.2570(10) 0.029(5) Uiso 1 1 d .
H13B H 0.2415(18) 0.1957(10) 0.2932(9) 0.027(5) Uiso 1 1 d .
H14A H 0.249(2) -0.1321(13) 0.2310(13) 0.055(7) Uiso 1 1 d .
H14B H 0.225(3) -0.0899(14) 0.2980(16) 0.071(8) Uiso 1 1 d .
H14C H 0.369(3) -0.1099(15) 0.2813(14) 0.073(8) Uiso 1 1 d .
H15A H 0.053(3) 0.0116(14) 0.1999(15) 0.069(8) Uiso 1 1 d .
H15B H 0.099(3) -0.0351(16) 0.1362(15) 0.075(8) Uiso 1 1 d .
H15C H 0.111(2) 0.0477(15) 0.1378(14) 0.066(8) Uiso 1 1 d .
H16A H 0.391(2) 0.0292(14) 0.1137(12) 0.054(7) Uiso 1 1 d .
H16B H 0.362(2) -0.0573(12) 0.1078(12) 0.054(6) Uiso 1 1 d .
H16C H 0.480(2) -0.0266(12) 0.1570(12) 0.046(6) Uiso 1 1 d .

loop_
_atom_site_aniso_label
_atom_site_aniso_U_11
_atom_site_aniso_U_22
_atom_site_aniso_U_33
_atom_site_aniso_U_23
_atom_site_aniso_U_13
_atom_site_aniso_U_12
Mg1 0.0230(4) 0.0229(4) 0.0171(3) 0.000 0.0007(3) 0.000
Si1 0.0260(3) 0.0256(2) 0.0173(2) -0.00102(16) 0.00117(17) -0.00252(18)
N1 0.0241(8) 0.0267(7) 0.0169(6) -0.0015(5) 0.0016(5) -0.0002(5)
N2 0.0256(8) 0.0251(7) 0.0198(6) -0.0005(5) 0.0019(5) -0.0004(5)
N3 0.0337(9) 0.0252(7) 0.0212(6) -0.0030(5) -0.0004(6) -0.0031(6)
C1 0.0240(10) 0.0289(8) 0.0247(8) 0.0008(6) -0.0009(7) 0.0002(7)
C2 0.0291(10) 0.0244(8) 0.0247(8) -0.0008(6) 0.0035(6) 0.0025(7)
C3 0.0303(10) 0.0251(8) 0.0141(7) 0.0026(6) 0.0033(6) -0.0024(7)
C4 0.0215(9) 0.0295(8) 0.0185(7) 0.0018(6) 0.0013(6) -0.0002(7)
C5 0.0277(9) 0.0255(8) 0.0169(7) 0.0005(6) 0.0032(6) 0.0009(7)
C6 0.0407(13) 0.0301(9) 0.0336(10) -0.0091(8) -0.0011(8) -0.0018(8)
C7 0.0328(11) 0.0352(10) 0.0235(8) -0.0027(7) 0.0016(7) -0.0088(8)
C8 0.0234(9) 0.0293(8) 0.0190(7) -0.0017(6) 0.0023(6) -0.0015(7)
C9 0.0298(10) 0.0300(9) 0.0174(7) 0.0008(6) 0.0024(6) 0.0010(7)
C10 0.0391(11) 0.0356(9) 0.0178(8) -0.0019(6) 0.0049(7) 0.0007(8)
C11 0.0353(11) 0.0347(9) 0.0222(8) -0.0061(7) 0.0040(7) 0.0017(8)
C12 0.0291(10) 0.0338(9) 0.0252(8) -0.0036(7) 0.0030(7) 0.0035(8)
C13 0.0240(9) 0.0344(9) 0.0193(7) -0.0021(6) -0.0006(6) 0.0015(7)
C14 0.0646(17) 0.0325(10) 0.0326(10) 0.0036(8) -0.0027(10) -0.0094(10)
C15 0.0275(11) 0.0462(11) 0.0293(9) -0.0072(8) -0.0002(8) -0.0038(8)
C16 0.0301(11) 0.0383(10) 0.0223(8) -0.0065(7) 0.0015(7) 0.0000(8)

loop_
_atom_type_symbol
_atom_type_description
_atom_type_scat_dispersion_real
_atom_type_scat_dispersion_imag
_atom_type_scat_source
C C 0.0033 0.0016 'International Tables Vol C Tables 4.2.6.8 and 6.1.1.4'
H H 0.0000 0.0000 'International Tables Vol C Tables 4.2.6.8 and 6.1.1.4'
N N 0.0061 0.0033 'International Tables Vol C Tables 4.2.6.8 and 6.1.1.4'
Mg Mg 0.0486 0.0363 'International Tables Vol C Tables 4.2.6.8 and 6.1.1.4'
Si Si 0.0817 0.0704 'International Tables Vol C Tables 4.2.6.8 and 6.1.1.4'

loop_
_geom_angle_atom_site_label_1
_geom_angle_atom_site_label_2
_geom_angle_atom_site_label_3
_geom_angle
_geom_angle_site_symmetry_1
_geom_angle_site_symmetry_3
N1 Mg1 N1 123.96(8) . 2_655
N1 Mg1 N2 117.60(5) . .
N1 Mg1 N2 100.55(5) 2_655 .
N1 Mg1 N2 100.55(5) . 2_655
N1 Mg1 N2 117.60(5) 2_655 2_655
N2 Mg1 N2 93.09(7) . 2_655
N1 Mg1 Si1 27.27(4) . .
N1 Mg1 Si1 103.08(5) 2_655 .
N2 Mg1 Si1 144.44(4) . .
N2 Mg1 Si1 99.00(4) 2_655 .
N1 Mg1 Si1 103.08(5) . 2_655
N1 Mg1 Si1 27.27(4) 2_655 2_655
N2 Mg1 Si1 99.00(4) . 2_655
N2 Mg1 Si1 144.44(4) 2_655 2_655
Si1 Mg1 Si1 90.33(3) . 2_655
N1 Si1 C16 109.63(8) . .
N1 Si1 C14 115.18(8) . .
C16 Si1 C14 107.42(10) . .
N1 Si1 C15 114.66(8) . .
C16 Si1 C15 105.02(9) . .
C14 Si1 C15 104.20(11) . .
N1 Si1 Mg1 33.21(5) . .
C16 Si1 Mg1 76.61(6) . .
C14 Si1 Mg1 124.30(8) . .
C15 Si1 Mg1 129.02(7) . .
C8 N1 Si1 115.88(11) . .
C8 N1 Mg1 124.52(10) . .
Si1 N1 Mg1 119.52(7) . .
C5 N2 C1 115.07(14) . .
C5 N2 Mg1 118.28(10) . .
C1 N2 Mg1 126.21(11) . .
C3 N3 C6 119.82(15) . .
C3 N3 C7 120.33(14) . .
C6 N3 C7 119.45(14) . .
N2 C1 C2 124.67(16) . .
N2 C1 H1 116.6(11) . .
C2 C1 H1 118.8(11) . .
C1 C2 C3 119.93(16) . .
C1 C2 H2 118.7(12) . .
C3 C2 H2 121.2(12) . .
N3 C3 C4 122.04(15) . .
N3 C3 C2 122.35(15) . .
C4 C3 C2 115.61(14) . .
C5 C4 C3 119.85(16) . .
C5 C4 H4 118.0(11) . .
C3 C4 H4 122.1(11) . .
N2 C5 C4 124.79(15) . .
N2 C5 H5 117.8(11) . .
C4 C5 H5 117.4(11) . .
N3 C6 H6A 110.5(13) . .
N3 C6 H6B 111.5(12) . .
H6A C6 H6B 104.8(18) . .
N3 C6 H6C 109.3(13) . .
H6A C6 H6C 110.9(19) . .
H6B C6 H6C 109.9(17) . .
N3 C7 H7A 110.8(15) . .
N3 C7 H7B 112.1(12) . .
H7A C7 H7B 104.8(18) . .
N3 C7 H7C 113.5(13) . .
H7A C7 H7C 110.6(19) . .
H7B C7 H7C 104.5(17) . .
N1 C8 C13 112.15(13) . .
N1 C8 C9 112.25(14) . .
C13 C8 C9 109.99(13) . .
N1 C8 H8 111.1(11) . .
C13 C8 H8 105.1(11) . .
C9 C8 H8 105.8(10) . .
C10 C9 C8 113.18(15) . .
C10 C9 H9A 108.4(10) . .
C8 C9 H9A 109.6(10) . .
C10 C9 H9B 111.3(12) . .
C8 C9 H9B 109.7(11) . .
H9A C9 H9B 104.1(15) . .
C11 C10 C9 111.59(14) . .
C11 C10 H10A 111.5(11) . .
C9 C10 H10A 109.7(12) . .
C11 C10 H10B 109.3(11) . .
C9 C10 H10B 109.8(11) . .
H10A C10 H10B 104.6(16) . .
C12 C11 C10 110.12(14) . .
C12 C11 H11A 108.1(11) . .
C10 C11 H11A 112.5(11) . .
C12 C11 H11B 112.1(10) . .
C10 C11 H11B 108.5(10) . .
H11A C11 H11B 105.4(15) . .
C11 C12 C13 111.28(15) . .
C11 C12 H12A 107.6(11) . .
C13 C12 H12A 110.5(11) . .
C11 C12 H12B 111.8(11) . .
C13 C12 H12B 108.8(12) . .
H12A C12 H12B 106.8(16) . .
C12 C13 C8 114.57(14) . .
C12 C13 H13A 109.0(12) . .
C8 C13 H13A 109.6(11) . .
C12 C13 H13B 108.1(11) . .
C8 C13 H13B 107.0(11) . .
H13A C13 H13B 108.4(15) . .
Si1 C14 H14A 111.7(13) . .
Si1 C14 H14B 108.0(17) . .
H14A C14 H14B 105(2) . .
Si1 C14 H14C 112.3(16) . .
H14A C14 H14C 105(2) . .
H14B C14 H14C 114(2) . .
Si1 C15 H15A 115.2(17) . .
Si1 C15 H15B 111.8(16) . .
H15A C15 H15B 110(2) . .
Si1 C15 H15C 112.7(15) . .
H15A C15 H15C 102(2) . .
H15B C15 H15C 104(2) . .
Si1 C16 H16A 107.7(14) . .
Si1 C16 H16B 109.0(13) . .
H16A C16 H16B 110.1(19) . .
Si1 C16 H16C 113.4(13) . .
H16A C16 H16C 110.9(19) . .
H16B C16 H16C 105.7(17) . .

loop_
_geom_bond_atom_site_label_1
_geom_bond_atom_site_label_2
_geom_bond_distance
_geom_bond_site_symmetry_2
Mg1 N1 2.0305(14) .
Mg1 N1 2.0305(14) 2_655
Mg1 N2 2.1871(14) .
Mg1 N2 2.1871(14) 2_655
Mg1 Si1 3.2262(8) .
Mg1 Si1 3.2262(8) 2_655
Si1 N1 1.6989(13) .
Si1 C16 1.8728(19) .
Si1 C14 1.879(2) .
Si1 C15 1.888(2) .
N1 C8 1.477(2) .
N2 C5 1.348(2) .
N2 C1 1.348(2) .
N3 C3 1.358(2) .
N3 C6 1.449(2) .
N3 C7 1.451(2) .
C1 C2 1.371(2) .
C1 H1 0.93(2) .
C2 C3 1.409(2) .
C2 H2 0.92(2) .
C3 C4 1.407(2) .
C4 C5 1.372(2) .
C4 H4 0.905(19) .
C5 H5 0.971(19) .
C6 H6A 0.95(2) .
C6 H6B 1.02(2) .
C6 H6C 0.97(2) .
C7 H7A 0.91(2) .
C7 H7B 0.95(2) .
C7 H7C 0.94(2) .
C8 C13 1.531(2) .
C8 C9 1.539(2) .
C8 H8 1.02(2) .
C9 C10 1.535(2) .
C9 H9A 1.000(19) .
C9 H9B 0.97(2) .
C10 C11 1.525(3) .
C10 H10A 1.00(2) .
C10 H10B 0.98(2) .
C11 C12 1.527(2) .
C11 H11A 1.00(2) .
C11 H11B 1.006(18) .
C12 C13 1.525(2) .
C12 H12A 0.98(2) .
C12 H12B 0.99(2) .
C13 H13A 0.939(19) .
C13 H13B 0.981(19) .
C14 H14A 0.98(2) .
C14 H14B 0.92(3) .
C14 H14C 0.99(3) .
C15 H15A 0.95(3) .
C15 H15B 0.97(3) .
C15 H15C 0.98(3) .
C16 H16A 0.96(2) .
C16 H16B 1.04(2) .
C16 H16C 0.95(2) .

loop_
_geom_torsion_atom_site_label_1
_geom_torsion_atom_site_label_2
_geom_torsion_atom_site_label_3
_geom_torsion_atom_site_label_4
_geom_torsion
_geom_torsion_site_symmetry_1
N1 Mg1 Si1 N1 143.20(8) 2_655
N2 Mg1 Si1 N1 12.80(10) .
N2 Mg1 Si1 N1 -95.58(9) 2_655
Si1 Mg1 Si1 N1 118.87(8) 2_655
N1 Mg1 Si1 C16 173.72(10) .
N1 Mg1 Si1 C16 -43.08(7) 2_655
N2 Mg1 Si1 C16 -173.48(9) .
N2 Mg1 Si1 C16 78.13(7) 2_655
Si1 Mg1 Si1 C16 -67.41(6) 2_655
N1 Mg1 Si1 C14 -84.15(13) .
N1 Mg1 Si1 C14 59.05(11) 2_655
N2 Mg1 Si1 C14 -71.35(12) .
N2 Mg1 Si1 C14 -179.74(11) 2_655
Si1 Mg1 Si1 C14 34.72(10) 2_655
N1 Mg1 Si1 C15 75.09(11) .
N1 Mg1 Si1 C15 -141.70(9) 2_655
N2 Mg1 Si1 C15 87.89(11) .
N2 Mg1 Si1 C15 -20.49(9) 2_655
Si1 Mg1 Si1 C15 -166.03(8) 2_655
C16 Si1 N1 C8 170.35(11) .
C14 Si1 N1 C8 -68.39(15) .
C15 Si1 N1 C8 52.55(13) .
Mg1 Si1 N1 C8 176.84(16) .
C16 Si1 N1 Mg1 -6.49(11) .
C14 Si1 N1 Mg1 114.76(12) .
C15 Si1 N1 Mg1 -124.29(9) .
N1 Mg1 N1 C8 138.74(12) 2_655
N2 Mg1 N1 C8 11.81(14) .
N2 Mg1 N1 C8 -87.35(12) 2_655
Si1 Mg1 N1 C8 -176.55(17) .
Si1 Mg1 N1 C8 119.42(11) 2_655
N1 Mg1 N1 Si1 -44.70(6) 2_655
N2 Mg1 N1 Si1 -171.64(7) .
N2 Mg1 N1 Si1 89.20(8) 2_655
Si1 Mg1 N1 Si1 -64.03(8) 2_655
N1 Mg1 N2 C5 128.80(11) .
N1 Mg1 N2 C5 -8.79(12) 2_655
N2 Mg1 N2 C5 -127.60(13) 2_655
Si1 Mg1 N2 C5 122.23(11) .
Si1 Mg1 N2 C5 18.85(11) 2_655
N1 Mg1 N2 C1 -59.25(14) .
N1 Mg1 N2 C1 163.16(13) 2_655
N2 Mg1 N2 C1 44.35(11) 2_655
Si1 Mg1 N2 C1 -65.82(15) .
Si1 Mg1 N2 C1 -169.20(12) 2_655
C5 N2 C1 C2 0.3(2) .
Mg1 N2 C1 C2 -171.84(12) .
N2 C1 C2 C3 2.3(3) .
C6 N3 C3 C4 -178.47(15) .
C7 N3 C3 C4 8.8(2) .
C6 N3 C3 C2 2.6(2) .
C7 N3 C3 C2 -170.11(15) .
C1 C2 C3 N3 175.74(15) .
C1 C2 C3 C4 -3.3(2) .
N3 C3 C4 C5 -177.20(14) .
C2 C3 C4 C5 1.8(2) .
C1 N2 C5 C4 -1.9(2) .
Mg1 N2 C5 C4 170.89(12) .
C3 C4 C5 N2 0.8(2) .
Si1 N1 C8 C13 -106.05(13) .
Mg1 N1 C8 C13 70.61(16) .
Si1 N1 C8 C9 129.53(12) .
Mg1 N1 C8 C9 -53.81(17) .
N1 C8 C9 C10 175.79(14) .
C13 C8 C9 C10 50.19(19) .
C8 C9 C10 C11 -55.1(2) .
C9 C10 C11 C12 56.8(2) .
C10 C11 C12 C13 -55.9(2) .
C11 C12 C13 C8 54.1(2) .
N1 C8 C13 C12 -175.86(14) .
C9 C8 C13 C12 -50.2(2) .
